data_1546347
loop_
_publ_author_name
'Zhang, Ming'
'Yang, Tao'
'Wang, Zhenxing'
'Ma, Xiong-Feng'
'Zhang, Yuexing'
'Greer, Samuel M.'
'Stoian, Sebastian A.'
'Ouyang, Zhongwen'
'Nojiri, Hiroyuki'
'Kurmoo, Mohamedally'
'Zeng, Ming-Hua'

_publ_section_title
;
 Chemical Reaction within a Compact Non-Porous Crystal Containing
 Molecular Clusters without Lost of Crystallinity
;
_journal_name_full 'Chem. Sci.'
_journal_paper_doi 10.1039/C7SC01041A
_journal_year 2017
_chemical_formula_moiety 'C36 H40 Cl4 Fe4 N8 O8, 2(O)'
_chemical_formula_sum 'C36 H40 Cl4 Fe4 N8 O10'
_chemical_formula_weight 1109.96
_space_group_crystal_system tetragonal
_space_group_IT_number 114
_space_group_name_Hall 'P -4 2n'
_space_group_name_H-M_alt 'P -4 21 c'
_symmetry_space_group_name_Hall 'P -4 2n'
_symmetry_space_group_name_H-M 'P -4 21 c'
_atom_sites_solution_hydrogens geom
_audit_creation_method SHELXL-2014/7
_audit_update_record
;
2016-10-13 deposited with the CCDC.
2017-06-19 downloaded from the CCDC.
;
_cell_angle_alpha 90
_cell_angle_beta 90
_cell_angle_gamma 90
_cell_formula_units_Z 2
_cell_length_a 10.96009(19)
_cell_length_b 10.96009(19)
_cell_length_c 18.3921(6)
_cell_measurement_reflns_used 31754
_cell_measurement_temperature 298(2)
_cell_measurement_theta_max 29.96
_cell_measurement_theta_min 2.15
_cell_volume 2209.32(9)
_computing_structure_refinement 'SHELXL-2014/7 (Sheldrick, 2014)'
_diffrn_ambient_temperature 298(2)
_diffrn_measured_fraction_theta_full 0.979
_diffrn_measured_fraction_theta_max 0.976
_diffrn_measurement_device_type 'Bruker APEX-II CCD'
_diffrn_measurement_method '\f and \w scans'
_diffrn_radiation_type MoK\a
_diffrn_radiation_wavelength 0.71073
_diffrn_reflns_av_R_equivalents 0.0596
_diffrn_reflns_av_unetI/netI 0.0308
_diffrn_reflns_Laue_measured_fraction_full 0.979
_diffrn_reflns_Laue_measured_fraction_max 0.976
_diffrn_reflns_limit_h_max 15
_diffrn_reflns_limit_h_min -15
_diffrn_reflns_limit_k_max 15
_diffrn_reflns_limit_k_min -15
_diffrn_reflns_limit_l_max 25
_diffrn_reflns_limit_l_min -25
_diffrn_reflns_number 30350
_diffrn_reflns_point_group_measured_fraction_full 0.986
_diffrn_reflns_point_group_measured_fraction_max 0.981
_diffrn_reflns_theta_full 25.242
_diffrn_reflns_theta_max 29.958
_diffrn_reflns_theta_min 2.163
_exptl_absorpt_coefficient_mu 1.593
_exptl_absorpt_correction_T_max 0.796
_exptl_absorpt_correction_T_min 0.731
_exptl_absorpt_correction_type multi-scan
_exptl_absorpt_process_details sadabs
_exptl_crystal_colour Black
_exptl_crystal_density_diffrn 1.669
_exptl_crystal_description Rhombic
_exptl_crystal_F_000 1128
_exptl_crystal_size_max 0.210
_exptl_crystal_size_mid 0.180
_exptl_crystal_size_min 0.150
_refine_diff_density_max 0.626
_refine_diff_density_min -0.435
_refine_diff_density_rms 0.098
_refine_ls_abs_structure_details
;
 Refined as an inversion twin.
;
_refine_ls_abs_structure_Flack 0.03(4)
_refine_ls_extinction_method none
_refine_ls_goodness_of_fit_ref 1.100
_refine_ls_hydrogen_treatment constr
_refine_ls_matrix_type full
_refine_ls_number_parameters 144
_refine_ls_number_reflns 3142
_refine_ls_number_restraints 1
_refine_ls_restrained_S_all 1.102
_refine_ls_R_factor_all 0.0631
_refine_ls_R_factor_gt 0.0479
_refine_ls_shift/su_max 0.001
_refine_ls_shift/su_mean 0.000
_refine_ls_structure_factor_coef Fsqd
_refine_ls_weighting_details 'w=1/[\s^2^(Fo^2^)+(0.0517P)^2^+3.2222P] where P=(Fo^2^+2Fc^2^)/3'
_refine_ls_weighting_scheme calc
_refine_ls_wR_factor_gt 0.1116
_refine_ls_wR_factor_ref 0.1243
_reflns_Friedel_coverage 0.787
_reflns_Friedel_fraction_full 0.995
_reflns_Friedel_fraction_max 0.987
_reflns_number_gt 2691
_reflns_number_total 3142
_reflns_threshold_expression 'I > 2\s(I)'
_cod_data_source_file c7sc01041a2.cif
_cod_data_source_block S2
_cod_depositor_comments
;
The following automatic conversions were performed:

'_exptl_absorpt_correction_type' value 'Multi-Scan' changed to
'multi-scan' according to
/home/data/users/saulius/crontab/automatic-downloads/rss-feeds/RSC/lib/dictionaries/cif_core.dic
dictionary named 'cif_core.dic' version 2.4.2 from 2011-04-26.

Automatic conversion script
Id: cif_fix_values 4973 2017-02-22 13:04:09Z antanas 
;
_cod_original_cell_volume 2209.32(10)
_cod_database_code 1546347
_shelx_shelxl_version_number 2014/7
_shelx_space_group_comment
;
The symmetry employed for this shelxl refinement is uniquely defined
by the following loop, which should always be used as a source of
symmetry information in preference to the above space-group names.
They are only intended as comments.
;

loop_
_space_group_symop_operation_xyz
'x, y, z'
'y, -x, -z'
'-x, -y, z'
'-y, x, -z'
'x+1/2, -y+1/2, -z+1/2'
'-y+1/2, -x+1/2, z+1/2'
'-x+1/2, y+1/2, -z+1/2'
'y+1/2, x+1/2, z+1/2'

loop_
_atom_site_label
_atom_site_type_symbol
_atom_site_fract_x
_atom_site_fract_y
_atom_site_fract_z
_atom_site_U_iso_or_equiv
_atom_site_adp_type
_atom_site_occupancy
_atom_site_site_symmetry_order
_atom_site_calc_flag
_atom_site_refinement_flags_posn
_atom_site_refinement_flags_adp
_atom_site_refinement_flags_occupancy
Fe1 Fe -0.65450(6) -0.47115(7) -0.94201(4) 0.02991(18) Uani 1 1 d . . .
Cl1 Cl -0.78259(15) -0.29867(16) -0.95610(9) 0.0525(4) Uani 1 1 d . . .
O1 O -0.4811(3) -0.3774(3) -0.94721(19) 0.0301(7) Uani 1 1 d . . .
O2 O -0.7914(5) -0.5930(5) -0.9307(3) 0.0573(12) Uani 1 1 d . . .
H2 H -0.7902 -0.6409 -0.9649 0.086 Uiso 1 1 calc R U .
C8 C -0.5390(5) -0.3344(5) -0.8273(3) 0.0316(9) Uani 1 1 d D . .
C1 C -0.6588(5) -0.4477(5) -0.7642(3) 0.0351(11) Uani 1 1 d . . .
N1 N -0.6171(4) -0.4240(4) -0.8338(2) 0.0303(8) Uani 1 1 d . . .
N2 N -0.5262(5) -0.2986(4) -0.7576(2) 0.0351(9) Uani 1 1 d . . .
C6 C -0.6018(6) -0.3705(5) -0.7152(3) 0.0407(13) Uani 1 1 d . . .
C9 C -0.4716(5) -0.2896(5) -0.8920(3) 0.0362(11) Uani 1 1 d D . .
H9A H -0.5061 -0.2128 -0.9084 0.043 Uiso 1 1 calc R U .
H9B H -0.3866 -0.2763 -0.8798 0.043 Uiso 1 1 calc R U .
C2 C -0.7415(6) -0.5353(6) -0.7407(4) 0.0481(14) Uani 1 1 d . . .
H2A H -0.7808 -0.5877 -0.7728 0.058 Uiso 1 1 calc R U .
C7 C -0.4466(7) -0.2033(6) -0.7311(4) 0.0529(16) Uani 1 1 d . . .
H7A H -0.3665 -0.2139 -0.7513 0.079 Uiso 1 1 calc R U .
H7B H -0.4421 -0.2073 -0.6791 0.079 Uiso 1 1 calc R U .
H7C H -0.4783 -0.1252 -0.7454 0.079 Uiso 1 1 calc R U .
C3 C -0.7618(9) -0.5394(8) -0.6662(5) 0.069(2) Uani 1 1 d . . .
H3 H -0.8165 -0.5964 -0.6478 0.083 Uiso 1 1 calc R U .
C4 C -0.7029(10) -0.4608(8) -0.6185(4) 0.075(3) Uani 1 1 d . . .
H4 H -0.7189 -0.4678 -0.5690 0.091 Uiso 1 1 calc R U .
C5 C -0.6239(9) -0.3752(7) -0.6408(4) 0.065(2) Uani 1 1 d . . .
H5 H -0.5861 -0.3221 -0.6084 0.077 Uiso 1 1 calc R U .
O1W O 0.0000 0.5000 0.023(2) 0.281(16) Uani 1 2 d S T P

loop_
_atom_site_aniso_label
_atom_site_aniso_U_11
_atom_site_aniso_U_22
_atom_site_aniso_U_33
_atom_site_aniso_U_23
_atom_site_aniso_U_13
_atom_site_aniso_U_12
Fe1 0.0247(3) 0.0322(4) 0.0328(3) -0.0041(3) 0.0020(3) -0.0038(3)
Cl1 0.0484(8) 0.0534(8) 0.0557(9) -0.0062(7) 0.0049(7) 0.0134(7)
O1 0.0320(16) 0.0285(16) 0.0296(16) -0.0047(14) 0.0046(16) -0.0073(13)
O2 0.046(2) 0.060(3) 0.066(3) 0.002(2) 0.006(2) 0.013(2)
C8 0.027(2) 0.035(2) 0.032(2) -0.008(2) 0.0002(18) 0.002(2)
C1 0.033(2) 0.032(3) 0.041(2) 0.0012(19) 0.008(2) 0.007(2)
N1 0.0253(19) 0.031(2) 0.035(2) -0.0030(17) 0.0038(16) -0.0030(16)
N2 0.039(2) 0.031(2) 0.036(2) -0.0105(17) -0.0034(19) 0.003(2)
C6 0.049(3) 0.037(3) 0.037(3) -0.002(2) 0.005(2) 0.011(2)
C9 0.036(3) 0.035(3) 0.038(3) -0.015(2) 0.007(2) -0.011(2)
C2 0.048(3) 0.038(3) 0.058(4) 0.004(3) 0.016(3) 0.005(3)
C7 0.063(4) 0.039(3) 0.056(4) -0.018(3) -0.013(3) 0.001(3)
C3 0.082(6) 0.055(4) 0.070(5) 0.019(4) 0.035(4) 0.003(4)
C4 0.114(8) 0.064(5) 0.049(4) 0.007(4) 0.033(4) 0.008(5)
C5 0.101(7) 0.053(4) 0.040(3) -0.002(3) 0.008(4) 0.015(4)
O1W 0.049(7) 0.24(2) 0.55(5) 0.000 0.000 0.015(10)

loop_
_atom_type_symbol
_atom_type_description
_atom_type_scat_dispersion_real
_atom_type_scat_dispersion_imag
_atom_type_scat_source
C C 0.0033 0.0016 'International Tables Vol C Tables 4.2.6.8 and 6.1.1.4'
H H 0.0000 0.0000 'International Tables Vol C Tables 4.2.6.8 and 6.1.1.4'
Cl Cl 0.1484 0.1585 'International Tables Vol C Tables 4.2.6.8 and 6.1.1.4'
Fe Fe 0.3463 0.8444 'International Tables Vol C Tables 4.2.6.8 and 6.1.1.4'
N N 0.0061 0.0033 'International Tables Vol C Tables 4.2.6.8 and 6.1.1.4'
O O 0.0106 0.0060 'International Tables Vol C Tables 4.2.6.8 and 6.1.1.4'

loop_
_geom_angle_atom_site_label_1
_geom_angle_atom_site_label_2
_geom_angle_atom_site_label_3
_geom_angle
_geom_angle_site_symmetry_1
_geom_angle_site_symmetry_3
O2 Fe1 O1 101.1(2) . 4_453
O2 Fe1 N1 102.13(19) . .
O1 Fe1 N1 156.09(16) 4_453 .
O2 Fe1 O1 166.33(17) . .
O1 Fe1 O1 80.38(16) 4_453 .
N1 Fe1 O1 75.71(15) . .
O2 Fe1 O1 90.44(16) . 3_445
O1 Fe1 O1 78.80(15) 4_453 3_445
N1 Fe1 O1 95.37(15) . 3_445
O1 Fe1 O1 76.45(14) . 3_445
O2 Fe1 Cl1 95.66(14) . .
O1 Fe1 Cl1 91.99(10) 4_453 .
N1 Fe1 Cl1 91.33(13) . .
O1 Fe1 Cl1 97.87(11) . .
O1 Fe1 Cl1 169.81(11) 3_445 .
C9 O1 Fe1 126.3(3) . 2_543
C9 O1 Fe1 111.0(3) . .
Fe1 O1 Fe1 99.80(15) 2_543 .
C9 O1 Fe1 115.5(3) . 3_445
Fe1 O1 Fe1 97.64(15) 2_543 3_445
Fe1 O1 Fe1 103.32(14) . 3_445
Fe1 O2 H2 109.5 . .
N1 C8 N2 111.9(5) . .
N1 C8 C9 120.0(4) . .
N2 C8 C9 127.9(5) . .
N1 C1 C6 109.8(5) . .
N1 C1 C2 129.3(6) . .
C6 C1 C2 120.9(5) . .
C8 N1 C1 105.8(4) . .
C8 N1 Fe1 113.6(3) . .
C1 N1 Fe1 140.1(4) . .
C8 N2 C6 107.9(5) . .
C8 N2 C7 126.4(5) . .
C6 N2 C7 125.7(5) . .
N2 C6 C1 104.6(5) . .
N2 C6 C5 132.8(7) . .
C1 C6 C5 122.6(7) . .
O1 C9 C8 108.5(4) . .
O1 C9 H9A 110.0 . .
C8 C9 H9A 110.0 . .
O1 C9 H9B 110.0 . .
C8 C9 H9B 110.0 . .
H9A C9 H9B 108.4 . .
C3 C2 C1 115.7(7) . .
C3 C2 H2A 122.1 . .
C1 C2 H2A 122.1 . .
N2 C7 H7A 109.5 . .
N2 C7 H7B 109.5 . .
H7A C7 H7B 109.5 . .
N2 C7 H7C 109.5 . .
H7A C7 H7C 109.5 . .
H7B C7 H7C 109.5 . .
C2 C3 C4 121.9(7) . .
C2 C3 H3 119.0 . .
C4 C3 H3 119.0 . .
C5 C4 C3 122.8(7) . .
C5 C4 H4 118.6 . .
C3 C4 H4 118.6 . .
C4 C5 C6 116.0(8) . .
C4 C5 H5 122.0 . .
C6 C5 H5 122.0 . .

loop_
_geom_bond_atom_site_label_1
_geom_bond_atom_site_label_2
_geom_bond_distance
_geom_bond_site_symmetry_2
Fe1 O2 2.019(5) .
Fe1 O1 2.070(4) 4_453
Fe1 N1 2.097(4) .
Fe1 O1 2.162(3) .
Fe1 O1 2.230(4) 3_445
Fe1 Cl1 2.3689(17) .
O1 C9 1.403(6) .
O1 Fe1 2.070(4) 2_543
O1 Fe1 2.230(4) 3_445
O2 H2 0.8200 .
C8 N1 1.308(7) .
C8 N2 1.347(6) .
C8 C9 1.485(7) .
C1 N1 1.384(7) .
C1 C6 1.385(8) .
C1 C2 1.389(9) .
N2 C6 1.384(8) .
N2 C7 1.446(7) .
C6 C5 1.391(9) .
C9 H9A 0.9700 .
C9 H9B 0.9700 .
C2 C3 1.388(11) .
C2 H2A 0.9300 .
C7 H7A 0.9600 .
C7 H7B 0.9600 .
C7 H7C 0.9600 .
C3 C4 1.390(14) .
C3 H3 0.9300 .
C4 C5 1.341(13) .
C4 H4 0.9300 .
C5 H5 0.9300 .

loop_
_geom_torsion_atom_site_label_1
_geom_torsion_atom_site_label_2
_geom_torsion_atom_site_label_3
_geom_torsion_atom_site_label_4
_geom_torsion
_geom_torsion_site_symmetry_1
N2 C8 N1 C1 0.5(6) .
C9 C8 N1 C1 177.0(5) .
N2 C8 N1 Fe1 173.9(3) .
C9 C8 N1 Fe1 -9.6(6) .
C6 C1 N1 C8 -0.9(6) .
C2 C1 N1 C8 -179.0(6) .
C6 C1 N1 Fe1 -171.4(4) .
C2 C1 N1 Fe1 10.5(10) .
N1 C8 N2 C6 0.0(6) .
C9 C8 N2 C6 -176.1(5) .
N1 C8 N2 C7 179.3(5) .
C9 C8 N2 C7 3.1(9) .
C8 N2 C6 C1 -0.6(6) .
C7 N2 C6 C1 -179.8(5) .
C8 N2 C6 C5 178.9(7) .
C7 N2 C6 C5 -0.4(11) .
N1 C1 C6 N2 0.9(6) .
C2 C1 C6 N2 179.2(5) .
N1 C1 C6 C5 -178.6(6) .
C2 C1 C6 C5 -0.3(9) .
Fe1 O1 C9 C8 153.5(3) 2_543
Fe1 O1 C9 C8 32.9(5) .
Fe1 O1 C9 C8 -84.3(5) 3_445
N1 C8 C9 O1 -16.3(7) .
N2 C8 C9 O1 159.6(5) .
N1 C1 C2 C3 177.8(6) .
C6 C1 C2 C3 -0.2(9) .
C1 C2 C3 C4 0.0(11) .
C2 C3 C4 C5 0.7(15) .
C3 C4 C5 C6 -1.2(14) .
N2 C6 C5 C4 -178.4(7) .
C1 C6 C5 C4 1.0(11) .
